data_2103370
loop_
_publ_author_name
'Marsh, Richard E.'

_publ_section_title
;
 The space groups of point group <i>C</i>~3~: some corrections, some
 comments
;
_journal_issue 5
_journal_name_full 'Acta Crystallographica Section B'
_journal_page_first 893
_journal_page_last 899
_journal_paper_doi 10.1107/S0108768102011758
_journal_volume 58
_journal_year 2002
_chemical_formula_moiety 'C17 H24 N4 O3'
_chemical_formula_sum 'C17 H24 N4 O3'
_symmetry_cell_setting trigonal
_symmetry_space_group_name_H-M 'P 32 2 1'
_cell_angle_alpha 90.00
_cell_angle_beta 90.00
_cell_angle_gamma 120.00
_cell_formula_units_Z 3
_cell_length_a 7.8645
_cell_length_b 7.8645
_cell_length_c 23.895
_cell_volume 1279.911
_cod_data_source_file bk0117.cif
_cod_data_source_block RUHJAF
_cod_depositor_comments
;
 Adding the _cell_formula_units_Z and _chemical_formula_moiety data items
 after consulting the original publication.

 Antanas Vaitkus,
 2017-08-03
;
_cod_database_code 2103370

loop_
_atom_site_label
_atom_site_fract_x
_atom_site_fract_y
_atom_site_fract_z
C1 0.2858 -0.0141 -0.0548
C2 0.2273 -0.0129 -0.1095
C3 0.2778 -0.0821 -0.1606
C4 0.3080 0.1082 -0.1550
C5 0.1371 0.1371 0.0
C10 0.2704 0.4940 -0.0086
C11 0.2404 0.4791 -0.0724
C12 0.0353 0.3970 -0.0868
C13 0.4890 0.5966 0.0080
N1 0.3040 0.1480 -0.0199
N3 -0.1260 0.3316 -0.0951
O1 -0.0226 -0.0226 0.0
O2 0.5726 0.7831 -0.0184
